data_7711543
loop_
_publ_author_name
'Pilichos, Evangelos'
'Font-Bardia, Merce'
'Mayans, Julia'
'Escuer, Albert'

_publ_section_title
;
 Occurrence of slow relaxation of the magnetization in a family of
 copper(II)/manganese(II) quasi-isotropic complexes with different ground
 spin states.
;
_journal_name_full 'Dalton Transactions'
_journal_paper_doi 10.1039/D2DT02807G
_journal_year 2022
_chemical_formula_moiety 'C74 H80 Cu4 Mn2 N20 Na2 O18, 2(Cl O4)'
_chemical_formula_sum 'C74 H80 Cl2 Cu4 Mn2 N20 Na2 O26'
_chemical_formula_weight 2146.50
_space_group_crystal_system triclinic
_space_group_IT_number 2
_space_group_name_Hall '-P 1'
_space_group_name_H-M_alt 'P -1'
_atom_sites_solution_hydrogens geom
_audit_block_doi 10.5517/ccdc.csd.cc291h62
_audit_creation_method SHELXL-2018/3
_audit_update_record
;
2021-12-21 deposited with the CCDC.	2022-10-24 downloaded from the CCDC.
;
_cell_angle_alpha 107.897(2)
_cell_angle_beta 91.793(2)
_cell_angle_gamma 94.147(2)
_cell_formula_units_Z 1
_cell_length_a 12.3500(6)
_cell_length_b 13.0272(7)
_cell_length_c 13.9308(7)
_cell_measurement_reflns_used 9823
_cell_measurement_temperature 100(2)
_cell_measurement_theta_max 30.53
_cell_measurement_theta_min 2.94
_cell_volume 2123.85(19)
_computing_cell_refinement 'Bruker SAINT'
_computing_data_collection 'Bruker APEX3'
_computing_data_reduction 'Bruker SAINT'
_computing_molecular_graphics 'Bruker SHELXTL'
_computing_publication_material 'Bruker SHELXTL'
_computing_structure_refinement 'SHELXL-2018/3 (Sheldrick, 2018)'
_computing_structure_solution 'SHELXT 2014/5 (Sheldrick, 2014)'
_diffrn_ambient_temperature 100(2)
_diffrn_measured_fraction_theta_full 0.991
_diffrn_measured_fraction_theta_max 0.988
_diffrn_measurement_device_type 'D8 Venture'
_diffrn_measurement_method '\f and \w scans'
_diffrn_radiation_type MoK\a
_diffrn_radiation_wavelength 0.71073
_diffrn_reflns_av_R_equivalents 0.0263
_diffrn_reflns_av_unetI/netI 0.0185
_diffrn_reflns_Laue_measured_fraction_full 0.991
_diffrn_reflns_Laue_measured_fraction_max 0.988
_diffrn_reflns_limit_h_max 17
_diffrn_reflns_limit_h_min -17
_diffrn_reflns_limit_k_max 18
_diffrn_reflns_limit_k_min -18
_diffrn_reflns_limit_l_max 19
_diffrn_reflns_limit_l_min -19
_diffrn_reflns_number 70556
_diffrn_reflns_point_group_measured_fraction_full 0.991
_diffrn_reflns_point_group_measured_fraction_max 0.988
_diffrn_reflns_theta_full 25.242
_diffrn_reflns_theta_max 30.549
_diffrn_reflns_theta_min 2.234
_diffrn_source microfocus
_exptl_absorpt_coefficient_mu 1.435
_exptl_absorpt_correction_T_max 0.7461
_exptl_absorpt_correction_T_min 0.6364
_exptl_absorpt_correction_type multi-scan
_exptl_absorpt_process_details sadabs
_exptl_crystal_colour red
_exptl_crystal_density_diffrn 1.678
_exptl_crystal_description prism
_exptl_crystal_F_000 1094
_exptl_crystal_size_max 0.364
_exptl_crystal_size_mid 0.233
_exptl_crystal_size_min 0.122
_refine_diff_density_max 1.288
_refine_diff_density_min -1.600
_refine_diff_density_rms 0.075
_refine_ls_extinction_method none
_refine_ls_goodness_of_fit_ref 1.034
_refine_ls_hydrogen_treatment constr
_refine_ls_matrix_type full
_refine_ls_number_parameters 618
_refine_ls_number_reflns 12847
_refine_ls_number_restraints 24
_refine_ls_restrained_S_all 1.061
_refine_ls_R_factor_all 0.0375
_refine_ls_R_factor_gt 0.0334
_refine_ls_shift/su_max 0.002
_refine_ls_shift/su_mean 0.000
_refine_ls_structure_factor_coef Fsqd
_refine_ls_weighting_details 'w=1/[\s^2^(Fo^2^)+(0.0437P)^2^+2.2269P] where P=(Fo^2^+2Fc^2^)/3'
_refine_ls_weighting_scheme calc
_refine_ls_wR_factor_gt 0.0889
_refine_ls_wR_factor_ref 0.0927
_reflns_Friedel_coverage 0.000
_reflns_number_gt 11702
_reflns_number_total 12847
_reflns_threshold_expression 'I > 2\s(I)'
_cod_data_source_file d2dt02807g2.cif
_cod_data_source_block I06YB74B_0m_a
_cod_database_code 7711543
_shelx_shelxl_version_number 2018/3
_shelx_space_group_comment
;
The symmetry employed for this shelxl refinement is uniquely defined
by the following loop, which should always be used as a source of
symmetry information in preference to the above space-group names.
They are only intended as comments.
;

loop_
_space_group_symop_operation_xyz
'x, y, z'
'-x, -y, -z'

loop_
_atom_site_label
_atom_site_type_symbol
_atom_site_fract_x
_atom_site_fract_y
_atom_site_fract_z
_atom_site_U_iso_or_equiv
_atom_site_adp_type
_atom_site_occupancy
_atom_site_site_symmetry_order
_atom_site_calc_flag
_atom_site_refinement_flags_posn
_atom_site_refinement_flags_adp
_atom_site_refinement_flags_occupancy
_atom_site_disorder_assembly
_atom_site_disorder_group
Na1 Na 0.19189(5) 0.38233(5) 0.78904(5) 0.01945(13) Uani 1 1 d . . . . .
Cu1 Cu 0.44467(2) 0.31393(2) 0.75354(2) 0.01748(5) Uani 1 1 d . . . . .
O1 O 0.09802(10) 0.18053(10) 0.70837(10) 0.0234(2) Uani 1 1 d . . . . .
O2 O 0.30230(9) 0.24303(9) 0.72280(9) 0.0202(2) Uani 1 1 d . . . . .
O3 O 0.37736(9) 0.44098(9) 0.81865(9) 0.0187(2) Uani 1 1 d . . . . .
O4 O 0.25009(10) 0.58972(10) 0.89447(9) 0.0224(2) Uani 1 1 d . . . . .
N1 N 0.51450(12) 0.18937(12) 0.67783(12) 0.0232(3) Uani 1 1 d . . . . .
N2 N 0.59040(11) 0.37833(12) 0.79908(12) 0.0218(3) Uani 1 1 d . . . . .
C1 C 0.16566(14) 0.10074(14) 0.66974(13) 0.0221(3) Uani 1 1 d . . . . .
C2 C 0.13270(16) -0.00718(15) 0.62629(17) 0.0334(4) Uani 1 1 d . . . . .
H2 H 0.057839 -0.031505 0.622621 0.040 Uiso 1 1 calc R U . . .
C3 C 0.20934(18) -0.08172(16) 0.5873(2) 0.0399(5) Uani 1 1 d . . . . .
H3 H 0.186291 -0.156300 0.557293 0.048 Uiso 1 1 calc R U . . .
C4 C 0.31695(17) -0.04684(15) 0.59242(16) 0.0316(4) Uani 1 1 d . . . . .
H4 H 0.368016 -0.097626 0.564791 0.038 Uiso 1 1 calc R U . . .
C5 C 0.35388(14) 0.06327(14) 0.63805(13) 0.0226(3) Uani 1 1 d . . . . .
C6 C 0.27799(13) 0.13967(13) 0.67838(12) 0.0184(3) Uani 1 1 d . . . . .
C7 C 0.46877(15) 0.09314(15) 0.63998(14) 0.0245(3) Uani 1 1 d . . . . .
H7 H 0.514139 0.037101 0.610915 0.029 Uiso 1 1 calc R U . . .
C8 C 0.63126(15) 0.21373(16) 0.67091(15) 0.0279(4) Uani 1 1 d . . . . .
H8A H 0.643853 0.239969 0.612275 0.033 Uiso 1 1 calc R U . . .
H8AB H 0.669887 0.147707 0.661960 0.033 Uiso 1 1 calc R U . . .
C9 C 0.67308(14) 0.30040(15) 0.76810(15) 0.0272(3) Uani 1 1 d . . . . .
H9A H 0.687274 0.266948 0.821664 0.033 Uiso 1 1 calc R U . . .
H9AB H 0.741979 0.337952 0.757176 0.033 Uiso 1 1 calc R U . . .
C10 C 0.61477(13) 0.47112(14) 0.86556(13) 0.0221(3) Uani 1 1 d . . . . .
H10 H 0.688844 0.489335 0.889048 0.026 Uiso 1 1 calc R U . . .
C11 C -0.01523(15) 0.14806(17) 0.70712(17) 0.0321(4) Uani 1 1 d . . . . .
H11A H -0.043517 0.113693 0.637154 0.048 Uiso 1 1 calc R U . . .
H11B H -0.054436 0.211755 0.738126 0.048 Uiso 1 1 calc R U . . .
H11C H -0.025377 0.096473 0.745231 0.048 Uiso 1 1 calc R U . . .
C12 C 0.53860(13) 0.54993(14) 0.90744(13) 0.0202(3) Uani 1 1 d . . . . .
C13 C 0.58013(14) 0.64883(15) 0.97890(13) 0.0235(3) Uani 1 1 d . . . . .
H13 H 0.655647 0.660353 0.997938 0.028 Uiso 1 1 calc R U . . .
C14 C 0.51341(15) 0.72844(15) 1.02123(13) 0.0255(3) Uani 1 1 d . . . . .
H14 H 0.542710 0.794529 1.068978 0.031 Uiso 1 1 calc R U . . .
C15 C 0.40113(14) 0.71184(14) 0.99364(13) 0.0226(3) Uani 1 1 d . . . . .
H15 H 0.355038 0.767601 1.021469 0.027 Uiso 1 1 calc R U . . .
C16 C 0.35813(13) 0.61476(13) 0.92629(12) 0.0190(3) Uani 1 1 d . . . . .
C17 C 0.42520(13) 0.53022(13) 0.88123(12) 0.0174(3) Uani 1 1 d . . . . .
C18 C 0.17417(14) 0.65784(15) 0.95265(13) 0.0237(3) Uani 1 1 d . . . . .
H18A H 0.188919 0.731660 0.949572 0.035 Uiso 1 1 calc R U . . .
H18B H 0.181570 0.658397 1.023062 0.035 Uiso 1 1 calc R U . . .
H18C H 0.100052 0.630088 0.925155 0.035 Uiso 1 1 calc R U . . .
Cu2 Cu 0.27914(2) 0.64430(2) 0.70990(2) 0.01776(5) Uani 1 1 d . . . . .
Mn2 Mn 0.05118(2) 0.50712(2) 0.62140(2) 0.01966(6) Uani 1 1 d . . . . .
O5 O 0.12289(10) 0.32439(11) 0.53723(10) 0.0250(2) Uani 1 1 d . . . . .
O6 O 0.22887(9) 0.49802(10) 0.64295(9) 0.0193(2) Uani 1 1 d . . . . .
O7 O 0.12842(10) 0.66382(10) 0.71312(9) 0.0230(2) Uani 1 1 d . . . . .
O9 O -0.07918(11) 0.64849(13) 0.71391(11) 0.0315(3) Uani 1 1 d . . . . .
N3 N 0.43081(11) 0.62275(12) 0.69566(11) 0.0192(2) Uani 1 1 d . . . . .
N4 N 0.32565(14) 0.79352(12) 0.77472(13) 0.0285(3) Uani 1 1 d . . . . .
N5 N 0.01486(12) 0.43708(13) 0.73867(11) 0.0242(3) Uani 1 1 d . . . . .
N6 N -0.04386(11) 0.46506(12) 0.80624(11) 0.0199(3) Uani 1 1 d . . . . .
N7 N -0.10104(13) 0.49020(15) 0.87239(12) 0.0294(3) Uani 1 1 d . . . . .
N8 N -0.09041(11) 0.44325(14) 0.51695(12) 0.0257(3) Uani 1 1 d . . . . .
N9 N -0.17803(12) 0.39845(13) 0.51931(12) 0.0246(3) Uani 1 1 d . . . . .
N10 N -0.26307(14) 0.35552(17) 0.51776(17) 0.0398(4) Uani 1 1 d . . . . .
C19 C 0.05916(17) 0.22579(16) 0.48590(16) 0.0313(4) Uani 1 1 d . . . . .
H19A H 0.067787 0.207697 0.413047 0.047 Uiso 1 1 calc R U . . .
H19B H -0.017552 0.234467 0.499618 0.047 Uiso 1 1 calc R U . . .
H19C H 0.083464 0.167451 0.509784 0.047 Uiso 1 1 calc R U . . .
C20 C 0.23345(13) 0.32504(13) 0.52949(12) 0.0194(3) Uani 1 1 d . . . . .
C21 C 0.28828(16) 0.24043(14) 0.47322(13) 0.0242(3) Uani 1 1 d . . . . .
H21 H 0.249419 0.174207 0.434622 0.029 Uiso 1 1 calc R U . . .
C22 C 0.40127(16) 0.25296(15) 0.47352(14) 0.0273(4) Uani 1 1 d . . . . .
H22 H 0.439490 0.194543 0.435477 0.033 Uiso 1 1 calc R U . . .
C23 C 0.45803(14) 0.34878(15) 0.52816(13) 0.0237(3) Uani 1 1 d . . . . .
H23 H 0.535043 0.355990 0.527035 0.028 Uiso 1 1 calc R U . . .
C24 C 0.40347(12) 0.43689(13) 0.58608(12) 0.0181(3) Uani 1 1 d . . . . .
C25 C 0.28929(12) 0.42418(13) 0.58802(11) 0.0166(3) Uani 1 1 d . . . . .
C26 C 0.46860(12) 0.53565(14) 0.64223(12) 0.0193(3) Uani 1 1 d . . . . .
H26 H 0.545333 0.535651 0.639077 0.023 Uiso 1 1 calc R U . . .
C27 C 0.50216(14) 0.71821(14) 0.75442(14) 0.0247(3) Uani 1 1 d . . . . .
H27A H 0.569388 0.723277 0.718651 0.030 Uiso 1 1 calc R U . . .
H27B H 0.522818 0.711354 0.821281 0.030 Uiso 1 1 calc R U . . .
C28 C 0.44272(18) 0.81970(16) 0.7681(2) 0.0379(5) Uani 1 1 d . . . . .
H28A H 0.471654 0.876686 0.830480 0.045 Uiso 1 1 calc R U . . .
H28B H 0.454283 0.847362 0.710142 0.045 Uiso 1 1 calc R U . . .
C29 C 0.2637(2) 0.86814(16) 0.8148(2) 0.0401(5) Uani 1 1 d . . . . .
H29 H 0.297240 0.939052 0.846538 0.048 Uiso 1 1 calc R U . . .
C30 C 0.14618(19) 0.85244(16) 0.81528(18) 0.0353(5) Uani 1 1 d . . . . .
C31 C 0.0908(3) 0.94245(19) 0.8680(2) 0.0529(7) Uani 1 1 d . . . . .
H31 H 0.131210 1.008839 0.903774 0.063 Uiso 1 1 calc R U . . .
C32 C -0.0202(2) 0.9351(2) 0.8683(2) 0.0534(8) Uani 1 1 d . . . . .
H32 H -0.056117 0.996694 0.903350 0.064 Uiso 1 1 calc R U . . .
C33 C -0.0812(2) 0.83804(19) 0.81753(18) 0.0403(5) Uani 1 1 d . . . . .
H33 H -0.158326 0.833588 0.817892 0.048 Uiso 1 1 calc R U . . .
C34 C -0.02907(16) 0.74843(16) 0.76675(14) 0.0283(4) Uani 1 1 d . . . . .
C35 C 0.08553(15) 0.75382(15) 0.76421(13) 0.0248(3) Uani 1 1 d . . . . .
C36 C -0.19470(16) 0.6336(2) 0.71940(17) 0.0400(5) Uani 1 1 d . . . . .
H36A H -0.229941 0.682917 0.690042 0.060 Uiso 1 1 calc R U . . .
H36B H -0.212608 0.649046 0.790209 0.060 Uiso 1 1 calc R U . . .
H36C H -0.220536 0.558631 0.681718 0.060 Uiso 1 1 calc R U . . .
O8 O 0.13030(13) 0.35766(12) 0.93625(11) 0.0324(3) Uani 1 1 d . . . . .
H8O H 0.115903 0.408399 0.986977 0.039 Uiso 1 1 calc R U . . .
C37 C 0.1088(2) 0.25791(19) 0.95497(17) 0.0414(5) Uani 1 1 d . . . . .
H37A H 0.030276 0.237837 0.947559 0.062 Uiso 1 1 calc R U . . .
H37B H 0.135570 0.264730 1.023812 0.062 Uiso 1 1 calc R U . . .
H37C H 0.145691 0.201850 0.906530 0.062 Uiso 1 1 calc R U . . .
Cl1 Cl 0.68960(5) 0.01382(4) 0.81944(5) 0.04410(15) Uani 1 1 d . . . . .
O10 O 0.58674(15) 0.05922(13) 0.82247(19) 0.0576(6) Uani 1 1 d . . . . .
O11 O 0.7683(8) 0.1027(7) 0.8561(8) 0.0498(15) Uani 0.5 1 d . U P A 1
O12 O 0.6911(4) -0.0514(4) 0.7282(4) 0.0674(7) Uani 0.5 1 d . U P A 1
O13 O 0.6876(3) -0.0533(3) 0.8905(4) 0.0542(7) Uani 0.5 1 d . U P A 1
O11' O 0.7711(9) 0.0826(7) 0.8830(8) 0.0533(16) Uani 0.5 1 d . U P A 2
O12' O 0.7456(4) -0.0008(4) 0.7117(4) 0.0706(8) Uani 0.5 1 d . U P A 2
O13' O 0.6827(3) -0.0960(4) 0.8108(4) 0.0612(7) Uani 0.5 1 d . U P A 2

loop_
_atom_site_aniso_label
_atom_site_aniso_U_11
_atom_site_aniso_U_22
_atom_site_aniso_U_33
_atom_site_aniso_U_23
_atom_site_aniso_U_13
_atom_site_aniso_U_12
Na1 0.0158(3) 0.0227(3) 0.0199(3) 0.0064(2) 0.0010(2) 0.0030(2)
Cu1 0.01421(9) 0.01803(9) 0.02127(10) 0.00787(7) 0.00047(7) 0.00064(6)
O1 0.0163(5) 0.0217(5) 0.0297(6) 0.0051(5) 0.0007(4) -0.0003(4)
O2 0.0172(5) 0.0170(5) 0.0245(6) 0.0040(4) 0.0009(4) -0.0001(4)
O3 0.0159(5) 0.0174(5) 0.0224(5) 0.0064(4) -0.0031(4) 0.0001(4)
O4 0.0175(5) 0.0240(6) 0.0214(6) 0.0013(4) -0.0030(4) 0.0018(4)
N1 0.0188(6) 0.0258(7) 0.0250(7) 0.0071(6) 0.0041(5) 0.0037(5)
N2 0.0158(6) 0.0256(7) 0.0269(7) 0.0124(6) 0.0001(5) 0.0016(5)
C1 0.0209(7) 0.0193(7) 0.0252(8) 0.0063(6) -0.0014(6) -0.0007(6)
C2 0.0256(9) 0.0213(8) 0.0462(12) 0.0021(8) -0.0055(8) -0.0043(7)
C3 0.0337(10) 0.0191(8) 0.0563(14) -0.0020(8) -0.0075(9) -0.0012(7)
C4 0.0315(9) 0.0204(8) 0.0370(10) -0.0001(7) -0.0033(8) 0.0051(7)
C5 0.0238(8) 0.0205(7) 0.0220(7) 0.0045(6) -0.0003(6) 0.0028(6)
C6 0.0205(7) 0.0178(7) 0.0165(7) 0.0052(5) -0.0009(5) -0.0001(5)
C7 0.0246(8) 0.0247(8) 0.0235(8) 0.0051(6) 0.0038(6) 0.0066(6)
C8 0.0207(8) 0.0332(9) 0.0306(9) 0.0104(7) 0.0064(7) 0.0036(7)
C9 0.0163(7) 0.0302(9) 0.0353(9) 0.0103(7) 0.0011(6) 0.0035(6)
C10 0.0161(7) 0.0273(8) 0.0258(8) 0.0138(6) -0.0027(6) -0.0013(6)
C11 0.0177(8) 0.0321(9) 0.0437(11) 0.0091(8) 0.0004(7) -0.0026(7)
C12 0.0176(7) 0.0237(7) 0.0211(7) 0.0111(6) -0.0024(5) -0.0020(5)
C13 0.0209(7) 0.0291(8) 0.0200(7) 0.0091(6) -0.0051(6) -0.0059(6)
C14 0.0255(8) 0.0283(8) 0.0190(7) 0.0043(6) -0.0036(6) -0.0065(6)
C15 0.0241(8) 0.0239(7) 0.0173(7) 0.0038(6) -0.0009(6) -0.0018(6)
C16 0.0179(7) 0.0232(7) 0.0162(7) 0.0072(6) -0.0017(5) -0.0002(5)
C17 0.0178(7) 0.0201(7) 0.0165(7) 0.0098(5) -0.0024(5) -0.0015(5)
C18 0.0210(7) 0.0270(8) 0.0210(7) 0.0042(6) 0.0022(6) 0.0030(6)
Cu2 0.01595(9) 0.01931(9) 0.01801(9) 0.00509(7) 0.00101(7) 0.00453(7)
Mn2 0.01170(10) 0.03359(14) 0.01563(11) 0.00997(10) 0.00087(8) 0.00417(9)
O5 0.0174(5) 0.0264(6) 0.0261(6) 0.0018(5) -0.0021(4) -0.0016(4)
O6 0.0121(5) 0.0224(5) 0.0197(5) 0.0001(4) 0.0001(4) 0.0050(4)
O7 0.0198(5) 0.0263(6) 0.0227(6) 0.0048(5) 0.0041(4) 0.0117(5)
O9 0.0191(6) 0.0479(8) 0.0293(7) 0.0111(6) 0.0054(5) 0.0171(6)
N3 0.0160(6) 0.0243(6) 0.0196(6) 0.0106(5) -0.0006(5) -0.0003(5)
N4 0.0319(8) 0.0197(7) 0.0355(8) 0.0102(6) 0.0099(7) 0.0018(6)
N5 0.0225(7) 0.0326(8) 0.0206(7) 0.0112(6) 0.0043(5) 0.0089(6)
N6 0.0157(6) 0.0232(6) 0.0196(6) 0.0060(5) -0.0020(5) -0.0014(5)
N7 0.0237(7) 0.0384(9) 0.0235(7) 0.0057(6) 0.0069(6) 0.0005(6)
N8 0.0131(6) 0.0449(9) 0.0223(7) 0.0162(6) 0.0001(5) -0.0020(6)
N9 0.0166(6) 0.0342(8) 0.0273(7) 0.0156(6) 0.0030(5) 0.0033(5)
N10 0.0203(7) 0.0460(10) 0.0609(13) 0.0287(10) 0.0069(8) -0.0024(7)
C19 0.0302(9) 0.0284(9) 0.0325(10) 0.0088(7) -0.0097(7) -0.0082(7)
C20 0.0199(7) 0.0232(7) 0.0152(7) 0.0056(6) 0.0017(5) 0.0042(6)
C21 0.0328(9) 0.0220(7) 0.0170(7) 0.0039(6) 0.0058(6) 0.0062(6)
C22 0.0329(9) 0.0288(8) 0.0230(8) 0.0083(7) 0.0126(7) 0.0145(7)
C23 0.0208(7) 0.0321(8) 0.0232(8) 0.0129(7) 0.0106(6) 0.0114(6)
C24 0.0158(6) 0.0246(7) 0.0167(7) 0.0096(6) 0.0034(5) 0.0058(5)
C25 0.0148(6) 0.0224(7) 0.0134(6) 0.0057(5) 0.0022(5) 0.0055(5)
C26 0.0132(6) 0.0287(8) 0.0198(7) 0.0128(6) 0.0024(5) 0.0028(5)
C27 0.0223(8) 0.0255(8) 0.0271(8) 0.0112(7) -0.0004(6) -0.0060(6)
C28 0.0335(10) 0.0241(9) 0.0581(14) 0.0160(9) 0.0121(9) -0.0025(7)
C29 0.0455(12) 0.0177(8) 0.0575(14) 0.0101(8) 0.0205(11) 0.0038(8)
C30 0.0432(11) 0.0230(8) 0.0460(12) 0.0156(8) 0.0218(9) 0.0140(8)
C31 0.0655(17) 0.0235(10) 0.0743(18) 0.0154(11) 0.0380(15) 0.0186(10)
C32 0.0670(17) 0.0343(11) 0.0718(18) 0.0249(12) 0.0448(15) 0.0329(12)
C33 0.0454(12) 0.0457(12) 0.0463(12) 0.0292(10) 0.0299(10) 0.0329(10)
C34 0.0322(9) 0.0369(9) 0.0248(8) 0.0178(7) 0.0131(7) 0.0207(8)
C35 0.0311(9) 0.0274(8) 0.0226(8) 0.0135(7) 0.0116(7) 0.0162(7)
C36 0.0189(8) 0.0756(16) 0.0309(10) 0.0206(10) 0.0062(7) 0.0197(9)
O8 0.0452(8) 0.0298(7) 0.0233(6) 0.0082(5) 0.0113(6) 0.0058(6)
C37 0.0581(14) 0.0356(11) 0.0307(10) 0.0125(8) 0.0058(10) -0.0061(10)
Cl1 0.0368(3) 0.01769(19) 0.0715(4) 0.0071(2) -0.0201(3) 0.00093(17)
O10 0.0379(9) 0.0255(7) 0.1042(17) 0.0159(9) -0.0308(10) 0.0029(6)
O11 0.0305(11) 0.033(3) 0.078(5) 0.0060(18) -0.015(2) 0.0044(18)
O12 0.0507(13) 0.0591(15) 0.0847(17) 0.0084(13) 0.0069(14) 0.0155(11)
O13 0.0405(13) 0.0512(15) 0.0837(18) 0.0370(14) 0.0074(15) 0.0148(12)
O11' 0.0314(11) 0.037(3) 0.078(5) 0.0006(19) -0.017(3) 0.0052(19)
O12' 0.0553(15) 0.0625(17) 0.0842(19) 0.0051(15) 0.0078(15) 0.0178(13)
O13' 0.0461(12) 0.0544(14) 0.0889(17) 0.0283(13) 0.0056(14) 0.0142(11)

loop_
_atom_type_symbol
_atom_type_description
_atom_type_scat_dispersion_real
_atom_type_scat_dispersion_imag
_atom_type_scat_source
C C 0.0033 0.0016 'International Tables Vol C Tables 4.2.6.8 and 6.1.1.4'
H H 0.0000 0.0000 'International Tables Vol C Tables 4.2.6.8 and 6.1.1.4'
Cl Cl 0.1484 0.1585 'International Tables Vol C Tables 4.2.6.8 and 6.1.1.4'
Cu Cu 0.3201 1.2651 'International Tables Vol C Tables 4.2.6.8 and 6.1.1.4'
Mn Mn 0.3368 0.7283 'International Tables Vol C Tables 4.2.6.8 and 6.1.1.4'
N N 0.0061 0.0033 'International Tables Vol C Tables 4.2.6.8 and 6.1.1.4'
O O 0.0106 0.0060 'International Tables Vol C Tables 4.2.6.8 and 6.1.1.4'
Na Na 0.0362 0.0249 'International Tables Vol C Tables 4.2.6.8 and 6.1.1.4'

loop_
_citation_id
_citation_doi
_citation_year
1 10.1039/D1DT04074J 2022

loop_
_geom_angle_atom_site_label_1
_geom_angle_atom_site_label_2
_geom_angle_atom_site_label_3
_geom_angle
_geom_angle_site_symmetry_1
_geom_angle_site_symmetry_3
_geom_angle_publ_flag
O8 Na1 O2 105.87(5) . . ?
O8 Na1 O3 107.43(6) . . ?
O2 Na1 O3 67.62(4) . . ?
O8 Na1 N5 94.09(6) . . ?
O2 Na1 N5 136.49(6) . . ?
O3 Na1 N5 141.85(6) . . ?
O8 Na1 O1 82.18(5) . . ?
O2 Na1 O1 61.48(4) . . ?
O3 Na1 O1 128.80(5) . . ?
N5 Na1 O1 84.25(5) . . ?
O8 Na1 O4 88.21(5) . . ?
O2 Na1 O4 128.79(5) . . ?
O3 Na1 O4 61.20(4) . . ?
N5 Na1 O4 89.21(5) . . ?
O1 Na1 O4 167.94(5) . . ?
O8 Na1 O6 155.78(5) . . ?
O2 Na1 O6 97.90(4) . . ?
O3 Na1 O6 77.21(4) . . ?
N5 Na1 O6 71.01(4) . . ?
O1 Na1 O6 114.01(4) . . ?
O4 Na1 O6 73.02(4) . . ?
O8 Na1 Cu1 111.21(5) . . ?
O2 Na1 Cu1 33.86(3) . . ?
O3 Na1 Cu1 33.78(3) . . ?
N5 Na1 Cu1 154.43(4) . . ?
O1 Na1 Cu1 95.28(3) . . ?
O4 Na1 Cu1 94.99(3) . . ?
O6 Na1 Cu1 86.10(3) . . ?
O8 Na1 Mn2 127.03(5) . . ?
O2 Na1 Mn2 120.42(4) . . ?
O3 Na1 Mn2 112.74(4) . . ?
N5 Na1 Mn2 34.18(4) . . ?
O1 Na1 Mn2 97.56(3) . . ?
O4 Na1 Mn2 82.41(3) . . ?
O6 Na1 Mn2 37.04(2) . . ?
Cu1 Na1 Mn2 121.46(2) . . ?
O3 Cu1 O2 86.59(5) . . ?
O3 Cu1 N1 175.16(6) . . ?
O2 Cu1 N1 94.30(6) . . ?
O3 Cu1 N2 94.53(6) . . ?
O2 Cu1 N2 172.60(6) . . ?
N1 Cu1 N2 85.19(6) . . ?
O3 Cu1 Na1 43.57(4) . . ?
O2 Cu1 Na1 43.06(4) . . ?
N1 Cu1 Na1 136.95(5) . . ?
N2 Cu1 Na1 137.86(5) . . ?
C1 O1 C11 117.27(14) . . ?
C1 O1 Na1 116.82(10) . . ?
C11 O1 Na1 125.82(11) . . ?
C6 O2 Cu1 125.95(11) . . ?
C6 O2 Na1 130.93(10) . . ?
Cu1 O2 Na1 103.08(5) . . ?
C17 O3 Cu1 126.27(10) . . ?
C17 O3 Na1 129.65(10) . . ?
Cu1 O3 Na1 102.65(5) . . ?
C16 O4 C18 116.81(13) . . ?
C16 O4 Na1 116.17(10) . . ?
C18 O4 Na1 121.45(10) . . ?
C7 N1 C8 121.49(16) . . ?
C7 N1 Cu1 125.82(13) . . ?
C8 N1 Cu1 112.62(12) . . ?
C10 N2 C9 120.60(15) . . ?
C10 N2 Cu1 125.33(12) . . ?
C9 N2 Cu1 112.67(11) . . ?
O1 C1 C2 125.18(16) . . ?
O1 C1 C6 113.55(14) . . ?
C2 C1 C6 121.27(16) . . ?
C1 C2 C3 120.24(18) . . ?
C1 C2 H2 119.9 . . ?
C3 C2 H2 119.9 . . ?
C4 C3 C2 119.94(18) . . ?
C4 C3 H3 120.0 . . ?
C2 C3 H3 120.0 . . ?
C3 C4 C5 121.31(18) . . ?
C3 C4 H4 119.3 . . ?
C5 C4 H4 119.3 . . ?
C4 C5 C6 119.64(16) . . ?
C4 C5 C7 117.68(16) . . ?
C6 C5 C7 122.67(15) . . ?
O2 C6 C5 125.23(15) . . ?
O2 C6 C1 117.20(14) . . ?
C5 C6 C1 117.58(15) . . ?
N1 C7 C5 125.10(16) . . ?
N1 C7 H7 117.5 . . ?
C5 C7 H7 117.5 . . ?
N1 C8 C9 107.91(15) . . ?
N1 C8 H8A 110.1 . . ?
C9 C8 H8A 110.1 . . ?
N1 C8 H8AB 110.1 . . ?
C9 C8 H8AB 110.1 . . ?
H8A C8 H8AB 108.4 . . ?
N2 C9 C8 108.58(14) . . ?
N2 C9 H9A 110.0 . . ?
C8 C9 H9A 110.0 . . ?
N2 C9 H9AB 110.0 . . ?
C8 C9 H9AB 110.0 . . ?
H9A C9 H9AB 108.4 . . ?
N2 C10 C12 125.26(15) . . ?
N2 C10 H10 117.4 . . ?
C12 C10 H10 117.4 . . ?
O1 C11 H11A 109.5 . . ?
O1 C11 H11B 109.5 . . ?
H11A C11 H11B 109.5 . . ?
O1 C11 H11C 109.5 . . ?
H11A C11 H11C 109.5 . . ?
H11B C11 H11C 109.5 . . ?
C13 C12 C17 119.86(16) . . ?
C13 C12 C10 117.59(15) . . ?
C17 C12 C10 122.53(15) . . ?
C14 C13 C12 121.21(16) . . ?
C14 C13 H13 119.4 . . ?
C12 C13 H13 119.4 . . ?
C13 C14 C15 119.76(16) . . ?
C13 C14 H14 120.1 . . ?
C15 C14 H14 120.1 . . ?
C16 C15 C14 120.11(16) . . ?
C16 C15 H15 119.9 . . ?
C14 C15 H15 119.9 . . ?
O4 C16 C15 125.01(15) . . ?
O4 C16 C17 113.49(14) . . ?
C15 C16 C17 121.49(15) . . ?
O3 C17 C12 125.26(15) . . ?
O3 C17 C16 117.24(14) . . ?
C12 C17 C16 117.50(14) . . ?
O4 C18 H18A 109.5 . . ?
O4 C18 H18B 109.5 . . ?
H18A C18 H18B 109.5 . . ?
O4 C18 H18C 109.5 . . ?
H18A C18 H18C 109.5 . . ?
H18B C18 H18C 109.5 . . ?
O6 Cu2 O7 83.13(5) . . ?
O6 Cu2 N4 177.85(6) . . ?
O7 Cu2 N4 95.20(7) . . ?
O6 Cu2 N3 95.41(5) . . ?
O7 Cu2 N3 175.60(6) . . ?
N4 Cu2 N3 86.15(7) . . ?
N5 Mn2 O7 99.49(6) . . ?
N5 Mn2 N8 101.05(6) . . ?
O7 Mn2 N8 138.48(6) . . ?
N5 Mn2 O6 92.51(5) . . ?
O7 Mn2 O6 69.69(4) . . ?
N8 Mn2 O6 143.98(5) . . ?
N5 Mn2 N8 171.89(6) . 2_566 ?
O7 Mn2 N8 87.72(6) . 2_566 ?
N8 Mn2 N8 75.45(6) . 2_566 ?
O6 Mn2 N8 86.51(5) . 2_566 ?
N5 Mn2 Na1 40.76(4) . . ?
O7 Mn2 Na1 88.48(4) . . ?
N8 Mn2 Na1 129.43(5) . . ?
O6 Mn2 Na1 52.07(3) . . ?
N8 Mn2 Na1 136.72(4) 2_566 . ?
C20 O5 C19 117.16(15) . . ?
C25 O6 Cu2 124.64(10) . . ?
C25 O6 Mn2 127.38(10) . . ?
Cu2 O6 Mn2 102.46(5) . . ?
C25 O6 Na1 93.12(9) . . ?
Cu2 O6 Na1 110.32(5) . . ?
Mn2 O6 Na1 90.89(4) . . ?
C35 O7 Cu2 125.27(12) . . ?
C35 O7 Mn2 130.74(12) . . ?
Cu2 O7 Mn2 103.96(5) . . ?
C34 O9 C36 116.93(16) . . ?
C26 N3 C27 122.08(14) . . ?
C26 N3 Cu2 125.17(12) . . ?
C27 N3 Cu2 112.74(11) . . ?
C29 N4 C28 120.80(18) . . ?
C29 N4 Cu2 125.73(16) . . ?
C28 N4 Cu2 113.30(13) . . ?
N6 N5 Mn2 129.56(13) . . ?
N6 N5 Na1 113.88(11) . . ?
Mn2 N5 Na1 105.06(6) . . ?
N7 N6 N5 178.55(19) . . ?
N9 N8 Mn2 136.39(13) . . ?
N9 N8 Mn2 118.86(12) . 2_566 ?
Mn2 N8 Mn2 104.55(6) . 2_566 ?
N10 N9 N8 177.3(2) . . ?
O5 C19 H19A 109.5 . . ?
O5 C19 H19B 109.5 . . ?
H19A C19 H19B 109.5 . . ?
O5 C19 H19C 109.5 . . ?
H19A C19 H19C 109.5 . . ?
H19B C19 H19C 109.5 . . ?
O5 C20 C21 125.92(16) . . ?
O5 C20 C25 112.58(14) . . ?
C21 C20 C25 121.49(15) . . ?
C20 C21 C22 119.32(17) . . ?
C20 C21 H21 120.3 . . ?
C22 C21 H21 120.3 . . ?
C23 C22 C21 120.75(16) . . ?
C23 C22 H22 119.6 . . ?
C21 C22 H22 119.6 . . ?
C22 C23 C24 120.92(16) . . ?
C22 C23 H23 119.5 . . ?
C24 C23 H23 119.5 . . ?
C25 C24 C23 118.75(15) . . ?
C25 C24 C26 123.26(14) . . ?
C23 C24 C26 117.98(14) . . ?
O6 C25 C24 124.89(15) . . ?
O6 C25 C20 116.36(14) . . ?
C24 C25 C20 118.74(14) . . ?
N3 C26 C24 125.15(14) . . ?
N3 C26 H26 117.4 . . ?
C24 C26 H26 117.4 . . ?
N3 C27 C28 109.37(15) . . ?
N3 C27 H27A 109.8 . . ?
C28 C27 H27A 109.8 . . ?
N3 C27 H27B 109.8 . . ?
C28 C27 H27B 109.8 . . ?
H27A C27 H27B 108.2 . . ?
N4 C28 C27 109.29(15) . . ?
N4 C28 H28A 109.8 . . ?
C27 C28 H28A 109.8 . . ?
N4 C28 H28B 109.8 . . ?
C27 C28 H28B 109.8 . . ?
H28A C28 H28B 108.3 . . ?
N4 C29 C30 124.9(2) . . ?
N4 C29 H29 117.5 . . ?
C30 C29 H29 117.5 . . ?
C35 C30 C31 119.1(2) . . ?
C35 C30 C29 123.38(17) . . ?
C31 C30 C29 117.5(2) . . ?
C32 C31 C30 120.9(3) . . ?
C32 C31 H31 119.6 . . ?
C30 C31 H31 119.6 . . ?
C31 C32 C33 120.6(2) . . ?
C31 C32 H32 119.7 . . ?
C33 C32 H32 119.7 . . ?
C34 C33 C32 119.7(2) . . ?
C34 C33 H33 120.1 . . ?
C32 C33 H33 120.1 . . ?
O9 C34 C33 125.6(2) . . ?
O9 C34 C35 113.40(15) . . ?
C33 C34 C35 121.0(2) . . ?
O7 C35 C30 124.52(17) . . ?
O7 C35 C34 116.74(18) . . ?
C30 C35 C34 118.75(17) . . ?
O9 C36 H36A 109.5 . . ?
O9 C36 H36B 109.5 . . ?
H36A C36 H36B 109.5 . . ?
O9 C36 H36C 109.5 . . ?
H36A C36 H36C 109.5 . . ?
H36B C36 H36C 109.5 . . ?
C37 O8 Na1 126.56(13) . . ?
C37 O8 H8O 109.5 . . ?
Na1 O8 H8O 124.0 . . ?
O8 C37 H37A 109.5 . . ?
O8 C37 H37B 109.5 . . ?
H37A C37 H37B 109.5 . . ?
O8 C37 H37C 109.5 . . ?
H37A C37 H37C 109.5 . . ?
H37B C37 H37C 109.5 . . ?
O11' Cl1 O13' 118.9(3) . . ?
O12 Cl1 O11 120.7(5) . . ?
O12 Cl1 O10 104.5(2) . . ?
O11' Cl1 O10 114.0(4) . . ?
O13' Cl1 O10 114.64(19) . . ?
O11 Cl1 O10 105.8(4) . . ?
O12 Cl1 O13 107.9(3) . . ?
O11 Cl1 O13 109.5(3) . . ?
O10 Cl1 O13 107.54(18) . . ?
O11' Cl1 O12' 98.7(5) . . ?
O13' Cl1 O12' 95.1(3) . . ?
O10 Cl1 O12' 112.2(2) . . ?

loop_
_geom_bond_atom_site_label_1
_geom_bond_atom_site_label_2
_geom_bond_distance
_geom_bond_site_symmetry_2
_geom_bond_publ_flag
Na1 O8 2.3140(15) . ?
Na1 O2 2.3262(13) . ?
Na1 O3 2.3440(13) . ?
Na1 N5 2.4937(16) . ?
Na1 O1 2.6795(14) . ?
Na1 O4 2.6809(14) . ?
Na1 O6 2.9096(14) . ?
Na1 Cu1 3.3185(7) . ?
Na1 Mn2 3.6885(7) . ?
Cu1 O3 1.8912(12) . ?
Cu1 O2 1.8981(12) . ?
Cu1 N1 1.9227(15) . ?
Cu1 N2 1.9309(14) . ?
O1 C1 1.370(2) . ?
O1 C11 1.430(2) . ?
O2 C6 1.3054(19) . ?
O3 C17 1.3062(19) . ?
O4 C16 1.3764(19) . ?
O4 C18 1.432(2) . ?
N1 C7 1.281(2) . ?
N1 C8 1.466(2) . ?
N2 C10 1.285(2) . ?
N2 C9 1.472(2) . ?
C1 C2 1.374(2) . ?
C1 C6 1.431(2) . ?
C2 C3 1.405(3) . ?
C2 H2 0.9500 . ?
C3 C4 1.366(3) . ?
C3 H3 0.9500 . ?
C4 C5 1.413(2) . ?
C4 H4 0.9500 . ?
C5 C6 1.417(2) . ?
C5 C7 1.441(2) . ?
C7 H7 0.9500 . ?
C8 C9 1.519(3) . ?
C8 H8A 0.9900 . ?
C8 H8AB 0.9900 . ?
C9 H9A 0.9900 . ?
C9 H9AB 0.9900 . ?
C10 C12 1.444(2) . ?
C10 H10 0.9500 . ?
C11 H11A 0.9800 . ?
C11 H11B 0.9800 . ?
C11 H11C 0.9800 . ?
C12 C13 1.414(2) . ?
C12 C17 1.421(2) . ?
C13 C14 1.371(3) . ?
C13 H13 0.9500 . ?
C14 C15 1.411(2) . ?
C14 H14 0.9500 . ?
C15 C16 1.380(2) . ?
C15 H15 0.9500 . ?
C16 C17 1.426(2) . ?
C18 H18A 0.9800 . ?
C18 H18B 0.9800 . ?
C18 H18C 0.9800 . ?
Cu2 O6 1.8939(12) . ?
Cu2 O7 1.8969(12) . ?
Cu2 N4 1.9109(16) . ?
Cu2 N3 1.9213(14) . ?
Mn2 N5 2.1460(15) . ?
Mn2 O7 2.1791(13) . ?
Mn2 N8 2.1803(15) . ?
Mn2 O6 2.2221(11) . ?
Mn2 N8 2.2686(15) 2_566 ?
O5 C20 1.373(2) . ?
O5 C19 1.426(2) . ?
O6 C25 1.3247(18) . ?
O7 C35 1.328(2) . ?
O9 C34 1.373(3) . ?
O9 C36 1.434(2) . ?
N3 C26 1.280(2) . ?
N3 C27 1.471(2) . ?
N4 C29 1.281(3) . ?
N4 C28 1.474(3) . ?
N5 N6 1.189(2) . ?
N6 N7 1.159(2) . ?
N8 N9 1.198(2) . ?
N9 N10 1.150(2) . ?
C19 H19A 0.9800 . ?
C19 H19B 0.9800 . ?
C19 H19C 0.9800 . ?
C20 C21 1.378(2) . ?
C20 C25 1.413(2) . ?
C21 C22 1.393(3) . ?
C21 H21 0.9500 . ?
C22 C23 1.373(3) . ?
C22 H22 0.9500 . ?
C23 C24 1.414(2) . ?
C23 H23 0.9500 . ?
C24 C25 1.410(2) . ?
C24 C26 1.451(2) . ?
C26 H26 0.9500 . ?
C27 C28 1.522(3) . ?
C27 H27A 0.9900 . ?
C27 H27B 0.9900 . ?
C28 H28A 0.9900 . ?
C28 H28B 0.9900 . ?
C29 C30 1.452(3) . ?
C29 H29 0.9500 . ?
C30 C35 1.408(3) . ?
C30 C31 1.415(3) . ?
C31 C32 1.367(4) . ?
C31 H31 0.9500 . ?
C32 C33 1.395(4) . ?
C32 H32 0.9500 . ?
C33 C34 1.381(3) . ?
C33 H33 0.9500 . ?
C34 C35 1.414(3) . ?
C36 H36A 0.9800 . ?
C36 H36B 0.9800 . ?
C36 H36C 0.9800 . ?
O8 C37 1.411(3) . ?
O8 H8O 0.8400 . ?
C37 H37A 0.9800 . ?
C37 H37B 0.9800 . ?
C37 H37C 0.9800 . ?
Cl1 O12 1.295(5) . ?
Cl1 O11' 1.388(10) . ?
Cl1 O13' 1.394(4) . ?
Cl1 O11 1.410(10) . ?
Cl1 O10 1.4359(18) . ?
Cl1 O13 1.509(4) . ?
Cl1 O12' 1.636(6) . ?
